data_7115532
loop_
_publ_author_name
'Alicia Martos-Redruejo'
'Ruth Lopez-Duran'
'Elena Bunuel'
'Diego J. Cardenas'

_publ_section_title
;
 Ligand-controlled divergent formation of alkenyl- or allylboronates
 catalyzed by Pd, and synthetic applications
;
_journal_name_full Chem.Commun.
_journal_page_first 10094
_journal_paper_doi 10.1039/C4cc04092A
_journal_volume 50
_journal_year 2014
_chemical_formula_sum 'C27 H33 B O6 S2'
_chemical_formula_weight 528.46
_chemical_name_common ARL628_RX
_space_group_crystal_system monoclinic
_space_group_IT_number 14
_space_group_name_Hall '-P 2ybc'
_space_group_name_H-M_alt 'P 1 21/c 1'
_symmetry_space_group_name_Hall '-P 2ybc'
_symmetry_space_group_name_H-M 'P 1 21/c 1'
_atom_sites_solution_hydrogens geom
_atom_sites_solution_primary direct
_atom_sites_solution_secondary difmap
_cell_angle_alpha 90
_cell_angle_beta 96.5180(10)
_cell_angle_gamma 90
_cell_formula_units_Z 4
_cell_length_a 8.1024(2)
_cell_length_b 13.4762(3)
_cell_length_c 25.6608(5)
_cell_measurement_reflns_used 9994
_cell_measurement_temperature 296.(2)
_cell_measurement_theta_max 28.2887
_cell_measurement_theta_min 2.5301
_cell_volume 2783.78(11)
_computing_cell_refinement 'SAINT V7.68A (Bruker AXS, 2009)'
_computing_data_collection 'Bruker Instrument Service v2010.9.0.0'
_computing_data_reduction 'SAINT V7.68A (Bruker AXS, 2009)'
_computing_structure_refinement 'SHELXL-97 (Sheldrick, 2008)'
_computing_structure_solution 'SHELXS-97 (Sheldrick, 2008)'
_diffrn_ambient_temperature 296.(2)
_diffrn_detector_area_resol_mean 8.3333
_diffrn_measured_fraction_theta_full 0.987
_diffrn_measured_fraction_theta_max 0.987
_diffrn_radiation_wavelength 0.71073
_diffrn_reflns_av_R_equivalents 0.0610
_diffrn_reflns_av_sigmaI/netI 0.0576
_diffrn_reflns_limit_h_max 11
_diffrn_reflns_limit_h_min -10
_diffrn_reflns_limit_k_max 18
_diffrn_reflns_limit_k_min -18
_diffrn_reflns_limit_l_max 35
_diffrn_reflns_limit_l_min -35
_diffrn_reflns_number 50200
_diffrn_reflns_theta_full 29.41
_diffrn_reflns_theta_max 29.41
_diffrn_reflns_theta_min 1.60
_exptl_absorpt_coefficient_mu 0.229
_exptl_absorpt_correction_T_max 0.99
_exptl_absorpt_correction_T_min 0.89
_exptl_absorpt_correction_type multi-scan
_exptl_absorpt_process_details sadabs
_exptl_crystal_colour 'clear colourless'
_exptl_crystal_density_diffrn 1.261
_exptl_crystal_density_method 'not measured'
_exptl_crystal_description prismatic
_exptl_crystal_F_000 1120
_exptl_crystal_size_max 0.190
_exptl_crystal_size_mid 0.060
_exptl_crystal_size_min 0.040
_refine_diff_density_max 0.611
_refine_diff_density_min -0.528
_refine_ls_extinction_coef 0.0227(19)
_refine_ls_extinction_method SHELXL
_refine_ls_goodness_of_fit_ref 1.018
_refine_ls_hydrogen_treatment refxyz
_refine_ls_matrix_type full
_refine_ls_number_parameters 331
_refine_ls_number_reflns 7595
_refine_ls_number_restraints 0
_refine_ls_restrained_S_all 1.018
_refine_ls_R_factor_all 0.1082
_refine_ls_R_factor_gt 0.0601
_refine_ls_shift/su_max 0.010
_refine_ls_shift/su_mean 0.000
_refine_ls_structure_factor_coef Fsqd
_refine_ls_weighting_details 'calc w=1/[\s^2^(Fo^2^)+(0.1068P)^2^+0.0863P] where P=(Fo^2^+2Fc^2^)/3'
_refine_ls_weighting_scheme calc
_refine_ls_wR_factor_gt 0.1482
_refine_ls_wR_factor_ref 0.1794
_reflns_number_gt 4803
_reflns_number_total 7595
_reflns_threshold_expression >2sigma(I)
_cod_data_source_file c4cc04092a2.cif
_cod_data_source_block I_A
_cod_database_code 7115532

loop_
_space_group_symop_operation_xyz
'x, y, z'
'-x, y+1/2, -z+1/2'
'-x, -y, -z'
'x, -y-1/2, z-1/2'

loop_
_atom_site_type_symbol
_atom_site_label
_atom_site_fract_x
_atom_site_fract_y
_atom_site_fract_z
_atom_site_U_iso_or_equiv
_atom_site_adp_type
_atom_site_calc_flag
_atom_site_refinement_flags
_atom_site_occupancy
B B1 0.1897(4) 0.2121(2) 0.06852(10) 0.0443(7) Uani d . 1
C C1 -0.1771(3) 0.09438(16) 0.32814(8) 0.0318(5) Uani d . 1
C C2 -0.1839(3) 0.00973(18) 0.35838(9) 0.0399(5) Uani d . 1
H H2 -0.0912 -0.031 0.3648 0.048 Uiso calc R 1
C C3 -0.3294(3) -0.01377(19) 0.37897(10) 0.0464(6) Uani d . 1
H H3 -0.3345 -0.0699 0.3998 0.056 Uiso calc R 1
C C4 -0.4671(3) 0.0464(2) 0.36844(10) 0.0476(6) Uani d . 1
H H4 -0.5656 0.0297 0.3817 0.057 Uiso calc R 1
C C5 -0.4602(3) 0.1307(2) 0.33864(10) 0.0476(6) Uani d . 1
H H5 -0.5537 0.1708 0.332 0.057 Uiso calc R 1
C C6 -0.3150(3) 0.15612(19) 0.31852(9) 0.0409(5) Uani d . 1
H H6 -0.3094 0.2137 0.2988 0.049 Uiso calc R 1
C C7 0.2183(3) -0.05079(17) 0.21057(9) 0.0366(5) Uani d . 1
C C8 0.3324(3) -0.07204(19) 0.25342(10) 0.0454(6) Uani d . 1
H H8 0.3018 -0.0694 0.2873 0.055 Uiso calc R 1
C C9 0.4925(3) -0.0972(2) 0.24503(12) 0.0563(7) Uani d . 1
H H9 0.5703 -0.1114 0.2735 0.068 Uiso calc R 1
C C10 0.5384(3) -0.1014(2) 0.19506(13) 0.0598(8) Uani d . 1
H H10 0.6469 -0.1177 0.1899 0.072 Uiso calc R 1
C C11 0.4231(4) -0.0814(2) 0.15270(12) 0.0620(8) Uani d . 1
H H11 0.4537 -0.0857 0.1189 0.074 Uiso calc R 1
C C12 0.2626(3) -0.0550(2) 0.15988(10) 0.0477(6) Uani d . 1
H H12 0.1854 -0.0403 0.1313 0.057 Uiso calc R 1
C C16 -0.0668(3) 0.19527(16) 0.15130(8) 0.0340(5) Uani d . 1
H H16 -0.105 0.1456 0.1247 0.041 Uiso calc R 1
C C17 0.1229(3) 0.18911(16) 0.16313(8) 0.0325(5) Uani d . 1
C C18 0.2354(3) 0.19775(18) 0.12881(8) 0.0382(5) Uani d . 1
C C19 -0.1270(3) 0.29571(19) 0.13280(9) 0.0433(6) Uani d . 1
H H19 -0.0935 0.3497 0.154 0.052 Uiso calc R 1
C C20 -0.2232(4) 0.3140(3) 0.08923(12) 0.0704(9) Uani d . 1
H H20A -0.2596 0.2621 0.0669 0.084 Uiso calc R 1
H H20B -0.2549 0.3788 0.0806 0.084 Uiso calc R 1
C C21 0.4205(3) 0.1938(2) 0.14633(10) 0.0515(7) Uani d . 1
H H21A 0.4388 0.1924 0.184 0.077 Uiso calc R 1
H H21B 0.4732 0.2513 0.1336 0.077 Uiso calc R 1
H H21C 0.4667 0.1351 0.1325 0.077 Uiso calc R 1
C C25 0.2099(5) 0.2703(4) -0.01379(11) 0.0952(14) Uani d . 1
C C26 0.0813(5) 0.1925(3) -0.01638(11) 0.0938(14) Uani d . 1
C C27 0.0125(3) 0.11562(15) 0.23691(7) 0.0301(5) Uani d . 1
C C28 0.1652(3) 0.17130(17) 0.22113(7) 0.0322(5) Uani d . 1
H H28A 0.1816 0.2335 0.24 0.039 Uiso calc R 1
H H28B 0.2648 0.1313 0.228 0.039 Uiso calc R 1
C C29 -0.1321(3) 0.16787(17) 0.20391(8) 0.0340(5) Uani d . 1
H H29A -0.1649 0.2271 0.2216 0.041 Uiso calc R 1
H H29B -0.2273 0.124 0.1979 0.041 Uiso calc R 1
C C30 0.3411(7) 0.2688(5) -0.05040(16) 0.141(2) Uani d . 1
H H30A 0.408 0.3275 -0.0453 0.212 Uiso calc R 1
H H30B 0.2895 0.2666 -0.086 0.212 Uiso calc R 1
H H30C 0.4099 0.2112 -0.0434 0.212 Uiso calc R 1
C C31 -0.0830(7) 0.2042(5) -0.04733(15) 0.152(3) Uani d . 1
H H31A -0.1526 0.149 -0.0408 0.228 Uiso calc R 1
H H31B -0.0694 0.2066 -0.084 0.228 Uiso calc R 1
H H31C -0.1337 0.2647 -0.0373 0.228 Uiso calc R 1
C C32 0.1638(10) 0.0903(4) -0.03560(19) 0.189(3) Uani d . 1
H H32A 0.2748 0.0837 -0.0184 0.283 Uiso calc R 1
H H32B 0.1667 0.0924 -0.0729 0.283 Uiso calc R 1
H H32C 0.0984 0.0346 -0.0268 0.283 Uiso calc R 1
C C33 0.1204(9) 0.3739(4) -0.0179(2) 0.176(3) Uani d . 1
H H33A 0.0193 0.37 -0.0018 0.264 Uiso calc R 1
H H33B 0.0953 0.3917 -0.0542 0.264 Uiso calc R 1
H H33C 0.1919 0.4231 -0.0003 0.264 Uiso calc R 1
O O1 0.14358(19) 0.07004(14) 0.33320(6) 0.0441(4) Uani d . 1
O O2 0.0256(2) 0.23751(13) 0.31635(6) 0.0470(4) Uani d . 1
O O3 -0.0443(2) -0.07358(12) 0.26094(6) 0.0406(4) Uani d . 1
O O4 -0.0830(2) -0.02359(12) 0.16785(6) 0.0414(4) Uani d . 1
O O7 0.2918(3) 0.2630(2) 0.03985(7) 0.0812(7) Uani d . 1
O O8 0.0565(3) 0.17544(19) 0.03875(7) 0.0809(8) Uani d . 1
S S1 0.01122(6) -0.01762(4) 0.21858(2) 0.03183(16) Uani d . 1
S S2 0.01429(7) 0.13213(4) 0.308099(19) 0.03276(17) Uani d . 1

loop_
_atom_site_aniso_label
_atom_site_aniso_U_11
_atom_site_aniso_U_22
_atom_site_aniso_U_33
_atom_site_aniso_U_12
_atom_site_aniso_U_13
_atom_site_aniso_U_23
B1 0.0523(17) 0.0503(17) 0.0324(12) -0.0053(13) 0.0136(12) -0.0007(12)
C1 0.0345(11) 0.0356(12) 0.0267(10) 0.0007(9) 0.0099(8) -0.0018(9)
C2 0.0432(13) 0.0404(13) 0.0371(12) 0.0079(10) 0.0093(10) 0.0022(10)
C3 0.0520(15) 0.0439(14) 0.0462(14) -0.0036(11) 0.0175(12) 0.0061(11)
C4 0.0410(14) 0.0567(16) 0.0480(14) -0.0059(12) 0.0175(11) -0.0042(12)
C5 0.0358(13) 0.0587(16) 0.0497(14) 0.0108(11) 0.0105(11) 0.0014(12)
C6 0.0407(13) 0.0453(14) 0.0386(12) 0.0075(10) 0.0122(10) 0.0066(10)
C7 0.0366(12) 0.0353(12) 0.0389(12) -0.0027(9) 0.0084(10) -0.0086(10)
C8 0.0410(13) 0.0496(15) 0.0453(13) 0.0010(11) 0.0030(11) -0.0086(11)
C9 0.0381(14) 0.0571(17) 0.0724(19) 0.0021(12) 0.0005(13) -0.0134(15)
C10 0.0384(14) 0.0511(17) 0.093(2) -0.0038(12) 0.0224(15) -0.0176(15)
C11 0.0638(19) 0.0646(19) 0.0638(18) -0.0036(15) 0.0345(15) -0.0121(15)
C12 0.0516(15) 0.0533(16) 0.0403(13) 0.0012(12) 0.0146(11) -0.0059(12)
C16 0.0352(12) 0.0399(13) 0.0267(10) -0.0040(9) 0.0022(9) 0.0010(9)
C17 0.0345(11) 0.0349(12) 0.0283(10) -0.0043(9) 0.0049(8) 0.0019(9)
C18 0.0380(12) 0.0445(14) 0.0330(11) -0.0030(10) 0.0088(9) 0.0003(10)
C19 0.0420(13) 0.0470(14) 0.0424(12) -0.0003(11) 0.0110(10) 0.0079(11)
C20 0.067(2) 0.084(2) 0.0591(18) 0.0161(17) 0.0033(15) 0.0249(17)
C21 0.0380(14) 0.0700(19) 0.0483(14) -0.0055(12) 0.0129(11) 0.0041(13)
C25 0.109(3) 0.144(4) 0.0337(15) -0.045(3) 0.0100(17) 0.0164(19)
C26 0.113(3) 0.140(4) 0.0286(13) -0.040(3) 0.0120(17) -0.0015(19)
C27 0.0306(11) 0.0360(12) 0.0238(9) -0.0040(9) 0.0041(8) -0.0007(8)
C28 0.0290(10) 0.0410(12) 0.0268(10) -0.0076(9) 0.0045(8) -0.0008(9)
C29 0.0302(11) 0.0407(12) 0.0317(10) -0.0012(9) 0.0056(9) 0.0005(9)
C30 0.137(4) 0.235(6) 0.061(2) -0.047(4) 0.048(3) 0.022(3)
C31 0.140(4) 0.258(8) 0.050(2) -0.077(5) -0.022(3) 0.018(3)
C32 0.378(11) 0.116(4) 0.085(3) -0.032(6) 0.082(5) -0.043(3)
C33 0.311(9) 0.112(4) 0.093(4) 0.044(5) -0.029(5) 0.033(3)
O1 0.0326(8) 0.0678(12) 0.0313(8) 0.0034(8) 0.0014(6) 0.0015(8)
O2 0.0628(11) 0.0415(10) 0.0388(9) -0.0127(8) 0.0147(8) -0.0100(7)
O3 0.0459(9) 0.0397(9) 0.0381(9) -0.0049(7) 0.0127(7) 0.0009(7)
O4 0.0431(9) 0.0439(10) 0.0349(8) -0.0054(7) -0.0057(7) -0.0069(7)
O7 0.0823(15) 0.123(2) 0.0383(10) -0.0401(14) 0.0076(10) 0.0190(11)
O8 0.0892(17) 0.123(2) 0.0313(9) -0.0474(15) 0.0091(10) -0.0004(11)
S1 0.0317(3) 0.0350(3) 0.0290(3) -0.0037(2) 0.0046(2) -0.0037(2)
S2 0.0339(3) 0.0401(3) 0.0250(3) -0.0035(2) 0.0062(2) -0.0032(2)

loop_
_atom_type_symbol
_atom_type_description
_atom_type_scat_dispersion_real
_atom_type_scat_dispersion_imag
_atom_type_scat_source
C C 0.0033 0.0016 'International Tables Vol C Tables 4.2.6.8 and 6.1.1.4'
H H 0.0000 0.0000 'International Tables Vol C Tables 4.2.6.8 and 6.1.1.4'
O O 0.0106 0.0060 'International Tables Vol C Tables 4.2.6.8 and 6.1.1.4'
B B 0.0013 0.0007 'International Tables Vol C Tables 4.2.6.8 and 6.1.1.4'
S S 0.1246 0.1234 'International Tables Vol C Tables 4.2.6.8 and 6.1.1.4'

loop_
_geom_angle_atom_site_label_1
_geom_angle_atom_site_label_2
_geom_angle_atom_site_label_3
_geom_angle
O8 B1 O7 112.2(2)
O8 B1 C18 127.0(2)
O7 B1 C18 120.7(2)
C2 C1 C6 120.6(2)
C2 C1 S2 119.57(17)
C6 C1 S2 119.38(17)
C3 C2 C1 119.5(2)
C4 C3 C2 119.7(2)
C5 C4 C3 120.8(2)
C4 C5 C6 120.2(2)
C5 C6 C1 119.1(2)
C8 C7 C12 121.0(2)
C8 C7 S1 121.09(18)
C12 C7 S1 117.88(19)
C9 C8 C7 118.8(2)
C10 C9 C8 120.9(3)
C11 C10 C9 119.8(3)
C10 C11 C12 120.7(3)
C11 C12 C7 118.9(3)
C19 C16 C17 113.25(18)
C19 C16 C29 111.11(18)
C17 C16 C29 104.38(16)
C18 C17 C28 124.5(2)
C18 C17 C16 127.23(19)
C28 C17 C16 108.30(17)
C17 C18 C21 121.6(2)
C17 C18 B1 123.9(2)
C21 C18 B1 114.4(2)
C20 C19 C16 125.5(3)
O7 C25 C26 103.7(3)
O7 C25 C30 108.1(4)
C26 C25 C30 120.7(4)
O7 C25 C33 106.3(3)
C26 C25 C33 108.1(4)
C30 C25 C33 109.0(4)
O8 C26 C25 103.9(2)
O8 C26 C31 108.7(3)
C25 C26 C31 122.4(4)
O8 C26 C32 105.3(3)
C25 C26 C32 107.6(4)
C31 C26 C32 107.6(4)
C29 C27 C28 102.53(16)
C29 C27 S2 114.31(14)
C28 C27 S2 106.64(13)
C29 C27 S1 108.76(14)
C28 C27 S1 112.73(15)
S2 C27 S1 111.59(11)
C17 C28 C27 103.76(16)
C27 C29 C16 105.94(16)
B1 O7 C25 107.8(2)
B1 O8 C26 107.5(2)
O4 S1 O3 118.50(10)
O4 S1 C7 107.10(10)
O3 S1 C7 109.73(11)
O4 S1 C27 105.74(9)
O3 S1 C27 108.02(9)
C7 S1 C27 107.19(10)
O1 S2 O2 118.61(11)
O1 S2 C1 108.80(10)
O2 S2 C1 106.60(10)
O1 S2 C27 107.37(9)
O2 S2 C27 105.01(10)
C1 S2 C27 110.30(9)

loop_
_geom_bond_atom_site_label_1
_geom_bond_atom_site_label_2
_geom_bond_distance
B1 O8 1.344(4)
B1 O7 1.354(3)
B1 C18 1.561(3)
C1 C2 1.384(3)
C1 C6 1.393(3)
C1 S2 1.763(2)
C2 C3 1.382(3)
C3 C4 1.381(4)
C4 C5 1.374(4)
C5 C6 1.380(3)
C7 C8 1.384(3)
C7 C12 1.389(3)
C7 S1 1.771(2)
C8 C9 1.381(3)
C9 C10 1.376(4)
C10 C11 1.377(4)
C11 C12 1.381(4)
C16 C19 1.498(3)
C16 C17 1.534(3)
C16 C29 1.550(3)
C17 C18 1.343(3)
C17 C28 1.508(3)
C18 C21 1.517(3)
C19 C20 1.311(4)
C25 O7 1.462(4)
C25 C26 1.475(5)
C25 C30 1.496(6)
C25 C33 1.570(7)
C26 O8 1.469(3)
C26 C31 1.479(6)
C26 C32 1.632(7)
C27 C29 1.537(3)
C27 C28 1.540(3)
C27 S2 1.839(2)
C27 S1 1.856(2)
O1 S2 1.4350(16)
O2 S2 1.4373(17)
O3 S1 1.4368(16)
O4 S1 1.4345(15)
